data_4348516
loop_
_publ_author_name
'Pariyar, Anand'
'Yaghoobnejad Asl, Hooman'
'Choudhury, Amitava'

_publ_section_title
;
 Tetragonal versus Hexagonal: Structure-Dependent Catalytic Activity of
 Co/Zn Bimetallic Metal-Organic Frameworks.
;
_journal_issue 18
_journal_name_full 'Inorganic chemistry'
_journal_page_first 9250
_journal_page_last 9257
_journal_paper_doi 10.1021/acs.inorgchem.6b01288
_journal_volume 55
_journal_year 2016
_chemical_formula_sum 'C24.67 H30.67 Co0.5 N3.33 O14.67 Zn2.5'
_chemical_formula_weight 801.41
_space_group_crystal_system hexagonal
_space_group_IT_number 185
_space_group_name_Hall 'P 6c -2'
_space_group_name_H-M_alt 'P 63 c m'
_atom_sites_solution_hydrogens geom
_audit_creation_method SHELXL-2014/7
_cell_angle_alpha 90
_cell_angle_beta 90
_cell_angle_gamma 120
_cell_formula_units_Z 6
_cell_length_a 18.389(5)
_cell_length_b 18.389(5)
_cell_length_c 17.969(5)
_cell_measurement_reflns_used 992
_cell_measurement_temperature 230(2)
_cell_measurement_theta_max 21.72
_cell_measurement_theta_min 2.27
_cell_volume 5262(2)
_computing_cell_refinement 'Bruker SAINT V7.60A (Bruker, 2008)'
_computing_data_collection 'Bruker SMART V5.631 (Bruker, 2002)'
_computing_data_reduction 'Bruker SAINT V7.60A (Bruker, 2008)'
_computing_molecular_graphics 'SHELXTL (Sheldrick, 2008)'
_computing_publication_material 'SHELXTL (Sheldrick, 2008)'
_computing_structure_refinement 'SHELXL-2014/7 (Sheldrick, 2014)'
_computing_structure_solution 'SHELXS-97 (Sheldrick, 2008)'
_diffrn_ambient_temperature 230(2)
_diffrn_measured_fraction_theta_full 0.999
_diffrn_measured_fraction_theta_max 0.999
_diffrn_measurement_device_type 'Bruker Smart-Apex CCD area detector'
_diffrn_measurement_method '\w scans'
_diffrn_radiation_monochromator graphite
_diffrn_radiation_source 'fine-focus sealed tube'
_diffrn_radiation_type MoK\a
_diffrn_radiation_wavelength 0.71073
_diffrn_reflns_av_R_equivalents 0.0824
_diffrn_reflns_av_unetI/netI 0.0313
_diffrn_reflns_Laue_measured_fraction_full 0.999
_diffrn_reflns_Laue_measured_fraction_max 0.999
_diffrn_reflns_limit_h_max 22
_diffrn_reflns_limit_h_min -22
_diffrn_reflns_limit_k_max 22
_diffrn_reflns_limit_k_min -22
_diffrn_reflns_limit_l_max 22
_diffrn_reflns_limit_l_min -22
_diffrn_reflns_number 52636
_diffrn_reflns_point_group_measured_fraction_full 1.000
_diffrn_reflns_point_group_measured_fraction_max 1.000
_diffrn_reflns_theta_full 25.242
_diffrn_reflns_theta_max 25.987
_diffrn_reflns_theta_min 2.215
_exptl_absorpt_coefficient_mu 1.995
_exptl_absorpt_correction_T_max 0.8897
_exptl_absorpt_correction_T_min 0.5100
_exptl_absorpt_correction_type multi-scan
_exptl_absorpt_process_details '(SADABS; Bruker, 2008)'
_exptl_crystal_colour light
_exptl_crystal_density_diffrn 1.517
_exptl_crystal_description rod
_exptl_crystal_F_000 2447
_exptl_crystal_size_max 0.390
_exptl_crystal_size_mid 0.080
_exptl_crystal_size_min 0.060
_refine_diff_density_max 0.914
_refine_diff_density_min -2.578
_refine_diff_density_rms 0.176
_refine_ls_abs_structure_details
;
 Refined as an inversion twin.
;
_refine_ls_abs_structure_Flack 0.18(7)
_refine_ls_extinction_method none
_refine_ls_goodness_of_fit_ref 1.158
_refine_ls_hydrogen_treatment constr
_refine_ls_matrix_type full
_refine_ls_number_parameters 228
_refine_ls_number_reflns 3648
_refine_ls_number_restraints 220
_refine_ls_restrained_S_all 1.136
_refine_ls_R_factor_all 0.0942
_refine_ls_R_factor_gt 0.0893
_refine_ls_shift/su_max 0.000
_refine_ls_shift/su_mean 0.000
_refine_ls_structure_factor_coef Fsqd
_refine_ls_weighting_details 'w=1/[\s^2^(Fo^2^)+(0.0444P)^2^+83.0026P] where P=(Fo^2^+2Fc^2^)/3'
_refine_ls_weighting_scheme calc
_refine_ls_wR_factor_gt 0.2113
_refine_ls_wR_factor_ref 0.2138
_reflns_Friedel_coverage 0.931
_reflns_Friedel_fraction_full 1.000
_reflns_Friedel_fraction_max 1.000
_reflns_number_gt 3371
_reflns_number_total 3648
_reflns_threshold_expression 'I > 2\s(I)'
_cod_data_source_file ic6b01288_si_002.cif
_cod_data_source_block MST-2(Co-Zn)
_cod_original_cell_volume 5262(3)
_cod_original_formula_sum 'C24.67 H30.67 Co0.50 N3.33 O14.67 Zn2.50'
_cod_database_code 4348516
_shelx_shelxl_version_number 2014/7
_shelx_space_group_comment
;
The symmetry employed for this shelxl refinement is uniquely defined
by the following loop, which should always be used as a source of
symmetry information in preference to the above space-group names.
They are only intended as comments.
;
_shelx_estimated_absorpt_t_min 0.510
_shelx_estimated_absorpt_t_max 0.890

loop_
_space_group_symop_operation_xyz
'x, y, z'
'-y, x-y, z'
'-x+y, -x, z'
'-x, -y, z+1/2'
'y, -x+y, z+1/2'
'x-y, x, z+1/2'
'-y, -x, z+1/2'
'-x+y, y, z+1/2'
'x, x-y, z+1/2'
'y, x, z'
'x-y, -y, z'
'-x, -x+y, z'

loop_
_atom_site_label
_atom_site_type_symbol
_atom_site_fract_x
_atom_site_fract_y
_atom_site_fract_z
_atom_site_U_iso_or_equiv
_atom_site_adp_type
_atom_site_occupancy
_atom_site_site_symmetry_order
_atom_site_calc_flag
_atom_site_refinement_flags_posn
_atom_site_refinement_flags_adp
_atom_site_refinement_flags_occupancy
Zn1 Zn 0.65066(15) 0.65066(15) 0.17540(17) 0.0451(9) Uani 0.5 2 d S TU P
Co1 Co 0.65066(15) 0.65066(15) 0.17540(17) 0.0451(9) Uani 0.5 2 d S TU P
Zn2 Zn 0.75691(12) 0.65858(11) 0.33316(13) 0.0379(5) Uani 1 1 d . U .
O1 O 0.6571(7) 0.6571(7) 0.2921(8) 0.039(3) Uani 1 2 d S TU P
O2 O 0.7877(9) 0.7186(9) 0.4293(6) 0.048(3) Uani 1 1 d . U .
O3 O 0.6844(10) 0.7774(9) 0.1627(7) 0.067(5) Uani 1 1 d . U .
O4 O 0.7290(9) 0.8491(8) 0.2669(6) 0.053(4) Uani 1 1 d . U .
C1 C 0.7602(12) 0.7602(12) 0.4604(10) 0.027(4) Uani 1 2 d S TU P
C2 C 0.7780(12) 0.7780(12) 0.5394(10) 0.028(4) Uani 1 2 d S TU P
C3 C 0.8221(11) 0.7463(11) 0.5776(8) 0.037(4) Uani 1 1 d . U .
H3A H 0.8443 0.7176 0.5513 0.044 Uiso 1 1 calc R U .
C4 C 0.8335(11) 0.7566(11) 0.6540(8) 0.034(4) Uani 1 1 d . U .
C5 C 0.8037(14) 0.8037(14) 0.6921(12) 0.038(5) Uani 1 2 d S TU P
H5A H 0.8152 0.8153 0.7430 0.046 Uiso 1 2 calc R U P
O5 O 0.7603(8) 0.5568(7) 0.3499(8) 0.053(4) Uani 1 1 d . U .
O6 O 0.6311(11) 0.5130(11) 0.3809(11) 0.085(6) Uani 1 1 d . U .
C6 C 0.7218(12) 0.8448(12) 0.1968(8) 0.042(4) Uani 1 1 d . U .
C7 C 0.6917(14) 0.5037(14) 0.3707(14) 0.063(5) Uani 1 1 d . U .
C8 C 0.6775(13) 0.4132(13) 0.3770(15) 0.062(6) Uani 1 1 d . U .
C9 C 0.7474(13) 0.4010(15) 0.3772(16) 0.072(7) Uani 1 1 d . U .
H9A H 0.8021 0.4475 0.3775 0.086 Uiso 1 1 calc R U .
O7 O 0.6337(10) 0.6337(10) 0.0619(9) 0.060(5) Uani 1 2 d S TU P
C10 C 0.6812(19) 0.6812(19) 0.0135(13) 0.057(7) Uani 1 2 d S TU P
H10A H 0.7300 0.7300 0.0291 0.068 Uiso 1 2 calc R U P
N1 N 0.6686(17) 0.6686(17) -0.0573(12) 0.076(7) Uani 1 2 d DS TU P
C11 C 0.733(3) 0.733(3) -0.104(2) 0.16(2) Uani 1 2 d DS TU P
H11A H 0.7183 0.7183 -0.1559 0.239 Uiso 1 2 calc R U P
H11B H 0.7367 0.7864 -0.0937 0.239 Uiso 0.5 1 calc R U P
H11C H 0.7864 0.7367 -0.0937 0.239 Uiso 0.5 1 calc R U P
C12 C 0.596(2) 0.596(2) -0.088(2) 0.132(17) Uani 1 2 d DS TU P
H12A H 0.5986 0.5986 -0.1418 0.198 Uiso 1 2 calc R U P
H12B H 0.5951 0.5453 -0.0712 0.198 Uiso 0.5 1 calc R U P
H12C H 0.5453 0.5951 -0.0712 0.198 Uiso 0.5 1 calc R U P
O8 O 0.6154(15) 0.5264(10) 0.1841(9) 0.105(7) Uani 1 1 d . U .
C13 C 0.579(2) 0.4631(18) 0.148(2) 0.123(12) Uani 1 1 d . U .
H13A H 0.5789 0.4825 0.0998 0.148 Uiso 1 1 calc R U .
N2 N 0.541(2) 0.3874(17) 0.1417(17) 0.196(18) Uani 1 1 d D U .
C14 C 0.492(3) 0.338(3) 0.078(2) 0.25(3) Uani 1 1 d D U .
H14A H 0.4692 0.2784 0.0890 0.376 Uiso 1 1 calc R U .
H14B H 0.4459 0.3482 0.0695 0.376 Uiso 1 1 calc R U .
H14C H 0.5271 0.3528 0.0345 0.376 Uiso 1 1 calc R U .
C15 C 0.490(4) 0.338(3) 0.201(2) 0.31(4) Uani 1 1 d D U .
H15A H 0.4639 0.2789 0.1880 0.472 Uiso 1 1 calc R U .
H15B H 0.5235 0.3487 0.2455 0.472 Uiso 1 1 calc R U .
H15C H 0.4462 0.3519 0.2102 0.472 Uiso 1 1 calc R U .
C16 C 1.071(3) 1.071(3) 0.845(13) 0.56(18) Uiso 0.3333 2 d DS U P
N3 N 1.0000 1.0000 0.810(13) 0.60(14) Uiso 1 6 d DS U P
C17 C 1.0000 1.0000 0.730(13) 0.65(16) Uiso 1 6 d DS U P
O9 O 1.0000 1.0000 0.933(12) 0.41(9) Uiso 1 6 d S U P
O10 O 1.108(16) 1.0000 0.954(16) 0.36(10) Uiso 0.3333 2 d S U P

loop_
_atom_site_aniso_label
_atom_site_aniso_U_11
_atom_site_aniso_U_22
_atom_site_aniso_U_33
_atom_site_aniso_U_23
_atom_site_aniso_U_13
_atom_site_aniso_U_12
Zn1 0.0386(10) 0.0386(10) 0.0190(11) 0.0003(11) 0.0003(11) -0.0099(13)
Co1 0.0386(10) 0.0386(10) 0.0190(11) 0.0003(11) 0.0003(11) -0.0099(13)
Zn2 0.0524(11) 0.0378(9) 0.0200(7) -0.0010(10) 0.0080(10) 0.0199(9)
O1 0.024(5) 0.024(5) 0.024(5) 0.000(4) 0.000(4) -0.022(6)
O2 0.068(9) 0.079(8) 0.020(5) -0.013(5) -0.012(5) 0.054(8)
O3 0.095(11) 0.045(6) 0.023(6) 0.003(5) -0.016(7) 0.007(7)
O4 0.071(9) 0.048(8) 0.019(5) -0.002(5) -0.007(6) 0.015(7)
C1 0.031(8) 0.031(8) 0.016(8) -0.008(7) -0.008(7) 0.015(9)
C2 0.034(8) 0.034(8) 0.010(7) 0.001(6) 0.001(6) 0.012(9)
C3 0.052(10) 0.046(9) 0.014(6) -0.005(6) -0.013(6) 0.025(8)
C4 0.046(9) 0.056(10) 0.016(6) -0.003(6) -0.009(6) 0.038(8)
C5 0.048(10) 0.048(10) 0.027(11) -0.016(9) -0.016(9) 0.030(11)
O5 0.057(7) 0.029(6) 0.066(10) 0.009(6) 0.019(7) 0.015(5)
O6 0.070(10) 0.058(9) 0.140(16) 0.037(10) 0.055(11) 0.041(8)
C6 0.055(11) 0.052(8) 0.014(6) -0.002(6) -0.007(7) 0.024(8)
C7 0.054(11) 0.045(8) 0.088(14) -0.007(9) 0.010(10) 0.023(8)
C8 0.039(10) 0.039(8) 0.113(16) -0.002(10) 0.008(11) 0.023(8)
C9 0.034(10) 0.055(13) 0.13(2) -0.007(13) -0.005(12) 0.022(10)
O7 0.065(8) 0.065(8) 0.017(6) -0.006(5) -0.006(5) 0.008(10)
C10 0.069(12) 0.069(12) 0.027(7) 0.004(8) 0.004(8) 0.030(14)
N1 0.114(15) 0.114(15) 0.026(8) 0.000(9) 0.000(9) 0.075(17)
C11 0.21(3) 0.21(3) 0.08(3) 0.08(3) 0.08(3) 0.12(3)
C12 0.17(2) 0.17(2) 0.08(3) -0.06(2) -0.06(2) 0.10(3)
O8 0.182(19) 0.054(7) 0.041(8) -0.016(6) -0.031(11) 0.030(11)
C13 0.16(3) 0.048(9) 0.12(2) -0.030(12) 0.014(19) 0.023(15)
N2 0.23(3) 0.059(12) 0.14(2) -0.051(15) 0.04(2) -0.050(19)
C14 0.21(5) 0.18(4) 0.17(3) -0.11(3) 0.03(3) -0.04(4)
C15 0.38(8) 0.19(4) 0.17(3) 0.10(4) 0.04(4) -0.01(5)

loop_
_atom_type_symbol
_atom_type_description
_atom_type_scat_dispersion_real
_atom_type_scat_dispersion_imag
_atom_type_scat_source
C C 0.0033 0.0016 'International Tables Vol C Tables 4.2.6.8 and 6.1.1.4'
H H 0.0000 0.0000 'International Tables Vol C Tables 4.2.6.8 and 6.1.1.4'
N N 0.0061 0.0033 'International Tables Vol C Tables 4.2.6.8 and 6.1.1.4'
O O 0.0106 0.0060 'International Tables Vol C Tables 4.2.6.8 and 6.1.1.4'
Co Co 0.3494 0.9721 'International Tables Vol C Tables 4.2.6.8 and 6.1.1.4'
Zn Zn 0.2839 1.4301 'International Tables Vol C Tables 4.2.6.8 and 6.1.1.4'

loop_
_geom_angle_atom_site_label_1
_geom_angle_atom_site_label_2
_geom_angle_atom_site_label_3
_geom_angle
_geom_angle_site_symmetry_1
_geom_angle_site_symmetry_3
O8 Zn1 O8 87.8(14) 10 .
O8 Zn1 O7 88.1(6) 10 .
O8 Zn1 O7 88.1(6) . .
O8 Zn1 O1 88.0(5) 10 .
O8 Zn1 O1 88.0(5) . .
O7 Zn1 O1 174.6(7) . .
O8 Zn1 O3 91.3(8) 10 .
O8 Zn1 O3 177.9(6) . .
O7 Zn1 O3 89.9(5) . .
O1 Zn1 O3 93.9(4) . .
O8 Zn1 O3 177.9(6) 10 10
O8 Zn1 O3 91.3(8) . 10
O7 Zn1 O3 89.9(5) . 10
O1 Zn1 O3 93.9(4) . 10
O3 Zn1 O3 89.5(10) . 10
O5 Zn2 O4 107.6(6) . 10
O5 Zn2 O1 121.9(5) . .
O4 Zn2 O1 106.0(6) 10 .
O5 Zn2 O2 105.4(6) . .
O4 Zn2 O2 104.7(6) 10 .
O1 Zn2 O2 110.0(5) . .
O5 Zn2 C7 26.5(6) . .
O4 Zn2 C7 131.9(7) 10 .
O1 Zn2 C7 99.7(6) . .
O2 Zn2 C7 103.5(7) . .
O5 Zn2 Zn2 150.4(4) . 10
O4 Zn2 Zn2 100.3(5) 10 10
O1 Zn2 Zn2 37.2(3) . 10
O2 Zn2 Zn2 76.4(3) . 10
C7 Zn2 Zn2 123.8(5) . 10
Zn2 O1 Zn2 105.6(6) 10 .
Zn2 O1 Zn1 113.7(5) 10 .
Zn2 O1 Zn1 113.7(5) . .
C1 O2 Zn2 130.3(11) . .
C6 O3 Zn1 139.9(12) . .
C6 O4 Zn2 123.5(13) . 10
O2 C1 O2 125.0(18) 10 .
O2 C1 C2 117.5(9) 10 .
O2 C1 C2 117.5(9) . .
C3 C2 C3 120.1(18) 10 .
C3 C2 C1 119.9(9) 10 .
C3 C2 C1 119.9(9) . .
C2 C3 C4 120.7(16) . .
C2 C3 H3A 119.7 . .
C4 C3 H3A 119.7 . .
C3 C4 C5 119.0(15) . .
C3 C4 C6 122.4(14) . 6_655
C5 C4 C6 118.5(13) . 6_655
C4 C5 C4 120.3(18) . 10
C4 C5 H5A 119.8 . .
C4 C5 H5A 119.8 10 .
C7 O5 Zn2 107.9(14) . .
O3 C6 O4 123.0(17) . .
O3 C6 C4 118.4(13) . 5_564
O4 C6 C4 118.6(16) . 5_564
O5 C7 O6 126(2) . .
O5 C7 C8 116.0(19) . .
O6 C7 C8 117(2) . .
O5 C7 Zn2 45.6(11) . .
O6 C7 Zn2 80.6(14) . .
C8 C7 Zn2 160.5(16) . .
C9 C8 C9 120(2) 2_655 .
C9 C8 C7 120(2) 2_655 .
C9 C8 C7 119(2) . .
C8 C9 C8 120(2) 3_665 .
C8 C9 H9A 120.0 3_665 .
C8 C9 H9A 120.0 . .
C10 O7 Zn1 126.2(19) . .
O7 C10 N1 125(3) . .
O7 C10 H10A 117.7 . .
N1 C10 H10A 117.7 . .
C10 N1 C11 115(3) . .
C10 N1 C12 123(3) . .
C11 N1 C12 122(3) . .
N1 C11 H11A 109.5 . .
N1 C11 H11B 109.5 . .
H11A C11 H11B 109.5 . .
N1 C11 H11C 109.5 . .
H11A C11 H11C 109.5 . .
H11B C11 H11C 109.5 . .
N1 C12 H12A 109.5 . .
N1 C12 H12B 109.5 . .
H12A C12 H12B 109.5 . .
N1 C12 H12C 109.5 . .
H12A C12 H12C 109.5 . .
H12B C12 H12C 109.5 . .
C13 O8 Zn1 139(2) . .
O8 C13 N2 153(4) . .
O8 C13 H13A 103.7 . .
N2 C13 H13A 103.7 . .
C13 N2 C15 119(4) . .
C13 N2 C14 128(5) . .
C15 N2 C14 100(2) . .
N2 C14 H14A 109.5 . .
N2 C14 H14B 109.5 . .
H14A C14 H14B 109.5 . .
N2 C14 H14C 109.5 . .
H14A C14 H14C 109.5 . .
H14B C14 H14C 109.5 . .
N2 C15 H15A 109.5 . .
N2 C15 H15B 109.5 . .
H15A C15 H15B 109.5 . .
N2 C15 H15C 109.5 . .
H15A C15 H15C 109.5 . .
H15B C15 H15C 109.5 . .
C16 N3 C16 103(4) 3_675 2_765
C16 N3 C16 103(4) 3_675 .
C16 N3 C16 103(4) 2_765 .
C16 N3 C17 115(3) 3_675 .
C16 N3 C17 115(3) 2_765 .
C16 N3 C17 115(3) . .

loop_
_geom_bond_atom_site_label_1
_geom_bond_atom_site_label_2
_geom_bond_distance
_geom_bond_site_symmetry_2
Zn1 O8 2.045(17) 10
Zn1 O8 2.045(17) .
Zn1 O7 2.062(16) .
Zn1 O1 2.100(14) .
Zn1 O3 2.103(14) .
Zn1 O3 2.103(14) 10
Zn2 O5 1.927(12) .
Zn2 O4 1.943(13) 10
Zn2 O1 1.965(8) .
Zn2 O2 1.975(11) .
Zn2 C7 2.57(2) .
Zn2 Zn2 3.132(4) 10
O1 Zn2 1.965(8) 10
O2 C1 1.241(14) .
O3 C6 1.24(2) .
O4 C6 1.265(17) .
O4 Zn2 1.943(12) 10
C1 O2 1.241(14) 10
C1 C2 1.46(2) .
C2 C3 1.393(18) 10
C2 C3 1.393(18) .
C3 C4 1.388(18) .
C3 H3A 0.9400 .
C4 C5 1.411(18) .
C4 C6 1.47(2) 6_655
C5 C4 1.411(18) 10
C5 H5A 0.9400 .
O5 C7 1.20(2) .
O6 C7 1.22(3) .
C6 C4 1.47(2) 5_564
C7 C8 1.55(3) .
C8 C9 1.35(3) 2_655
C8 C9 1.41(3) .
C9 C8 1.35(3) 3_665
C9 H9A 0.9400 .
O7 C10 1.23(3) .
C10 N1 1.29(3) .
C10 H10A 0.9400 .
N1 C11 1.45(3) .
N1 C12 1.45(3) .
C11 H11A 0.9700 .
C11 H11B 0.9700 .
C11 H11C 0.9700 .
C12 H12A 0.9700 .
C12 H12B 0.9700 .
C12 H12C 0.9700 .
O8 C13 1.20(3) .
C13 N2 1.21(4) .
C13 H13A 0.9400 .
N2 C15 1.42(3) .
N2 C14 1.46(2) .
C14 H14A 0.9700 .
C14 H14B 0.9700 .
C14 H14C 0.9700 .
C15 H15A 0.9700 .
C15 H15B 0.9700 .
C15 H15C 0.9700 .
C16 N3 1.45(3) .
N3 C16 1.45(3) 3_675
N3 C16 1.45(3) 2_765
N3 C17 1.45(3) .
